data_7122091
loop_
_publ_author_name
'Ghiazza, Cl\'ement'
'Khrouz, Lhoussain'
'Monnereau, Cyrille'
'Billard, Thierry'
'Tlili, Anis'

_publ_section_title
;
 Visible-light promoted fluoroalkylselenolation: toward the reactivity of
 unsaturated compounds.
;
_journal_issue 71
_journal_name_full 'Chemical communications (Cambridge, England)'
_journal_page_first 9909
_journal_page_last 9912
_journal_paper_doi 10.1039/c8cc05256e
_journal_volume 54
_journal_year 2018
_chemical_absolute_configuration ad
_chemical_formula_moiety 'C18 H19 F3 O3 S Se'
_chemical_formula_sum 'C18 H19 F3 O3 S Se'
_chemical_formula_weight 451.35
_space_group_IT_number 43
_space_group_name_Hall 'F 2 -2d'
_space_group_name_H-M_alt 'F d d 2'
_symmetry_cell_setting orthorhombic
_symmetry_space_group_name_Hall 'F 2 -2d'
_symmetry_space_group_name_H-M 'F d d 2'
_atom_sites_solution_hydrogens difmap
_atom_sites_solution_primary direct
_audit_update_record
;
2018-06-05 deposited with the CCDC.
2018-08-06 downloaded from the CCDC.
;
_cell_angle_alpha 90
_cell_angle_beta 90
_cell_angle_gamma 90
_cell_formula_units_Z 16
_cell_length_a 57.215(10)
_cell_length_b 23.058(3)
_cell_length_c 5.6571(9)
_cell_measurement_reflns_used 3055
_cell_measurement_temperature 150.01(10)
_cell_measurement_theta_max 25.4180
_cell_measurement_theta_min 3.8330
_cell_volume 7463(2)
_computing_cell_refinement 'CrysAlisPro 1.171.39.46 (Rigaku OD, 2018)'
_computing_data_collection 'CrysAlisPro 1.171.39.46 (Rigaku OD, 2018)'
_computing_data_reduction 'CrysAlisPro 1.171.39.46 (Rigaku OD, 2018)'
_computing_molecular_graphics 'CAMERON (Watkin et al., 1996)'
_computing_publication_material 'CRYSTALS (Betteridge et al., 2003)'
_computing_structure_refinement 'CRYSTALS (Betteridge et al., 2003)'
_computing_structure_solution 'SIR97 (Altomare et al., 1999)'
_diffrn_ambient_environment N~2~
_diffrn_ambient_temperature 150.01(10)
_diffrn_detector 'CCD plate'
_diffrn_detector_area_resol_mean 10.4685
_diffrn_detector_type Atlas
_diffrn_measured_fraction_theta_full 0.998
_diffrn_measured_fraction_theta_max 0.940
_diffrn_measurement_device 'four-circle diffractometer'
_diffrn_measurement_device_type 'Xcalibur, Atlas, Gemini ultra'
_diffrn_measurement_method \w
_diffrn_radiation_monochromator graphite
_diffrn_radiation_probe x-ray
_diffrn_radiation_type 'Mo K\a'
_diffrn_radiation_wavelength 0.71073
_diffrn_reflns_av_R_equivalents 0.072
_diffrn_reflns_limit_h_max 74
_diffrn_reflns_limit_h_min -78
_diffrn_reflns_limit_k_max 31
_diffrn_reflns_limit_k_min -31
_diffrn_reflns_limit_l_max 7
_diffrn_reflns_limit_l_min -7
_diffrn_reflns_number 23175
_diffrn_reflns_theta_full 27.135
_diffrn_reflns_theta_max 29.557
_diffrn_reflns_theta_min 2.772
_diffrn_source 'fine-focus sealed X-ray tube'
_diffrn_source_type 'Enhance (Mo) X-ray Source'
_diffrn_standards_number 0
_exptl_absorpt_coefficient_mu 2.168
_exptl_absorpt_correction_T_max 0.877
_exptl_absorpt_correction_T_min 0.343
_exptl_absorpt_correction_type analytical
_exptl_absorpt_process_details
;
CrysAlisPro 1.171.39.46 (Rigaku Oxford Diffraction, 2018)
Analytical numeric absorption correction using a multifaceted crystal
            model based on expressions derived by R.C. Clark & J.S. Reid.
(Clark, R. C. & Reid, J. S. (1995). Acta Cryst. A51, 887-897)
Empirical absorption correction using spherical harmonics,
 implemented in SCALE3 ABSPACK scaling algorithm.
;
_exptl_crystal_colour colorless
_exptl_crystal_density_diffrn 1.607
_exptl_crystal_density_method 'not measured'
_exptl_crystal_description needle
_exptl_crystal_F_000 3648.000
_exptl_crystal_size_max 0.358
_exptl_crystal_size_mid 0.042
_exptl_crystal_size_min 0.032
_refine_diff_density_max 0.94
_refine_diff_density_min -1.19
_refine_ls_abs_structure_details
; 
 Parsons, Flack & Wagner (2013), 
 1763 Friedel Pairs 
;
_refine_ls_abs_structure_Flack 0.016(6)
_refine_ls_extinction_method None
_refine_ls_goodness_of_fit_ref 0.9726
_refine_ls_hydrogen_treatment constr
_refine_ls_matrix_type full
_refine_ls_number_parameters 273
_refine_ls_number_reflns 4643
_refine_ls_number_restraints 86
_refine_ls_R_factor_all 0.0959
_refine_ls_R_factor_gt 0.0749
_refine_ls_shift/su_max 0.0003249
_refine_ls_shift/su_mean 0.0000345
_refine_ls_structure_factor_coef Fsqd
_refine_ls_weighting_details
;
 Method, part 1, Chebychev polynomial, (Watkin, 1994, Prince, 1982) 
 [weight] = 1.0/[A~0~*T~0~(x)+A~1~*T~1~(x) ... +A~n-1~]*T~n-1~(x)] 
 where A~i~ are the Chebychev coefficients listed below and x= Fcalc/Fmax 
 Method = Robust Weighting (Prince, 1982) 
 W = [weight] * [1-(deltaF/6*sigmaF)^2^]^2^ 
 A~i~ are: 
 188. 230. 87.1 
;
_refine_ls_weighting_scheme calc
_refine_ls_wR_factor_all 0.1146
_refine_ls_wR_factor_gt 0.1001
_refine_ls_wR_factor_ref 0.1146
_reflns_limit_h_max 78
_reflns_limit_h_min 0
_reflns_limit_k_max 31
_reflns_limit_k_min 0
_reflns_limit_l_max 7
_reflns_limit_l_min -7
_reflns_number_gt 3697
_reflns_number_total 4653
_reflns_threshold_expression I>2.0\s(I)
_oxford_diffrn_Wilson_B_factor 2.98
_oxford_diffrn_Wilson_scale 8.78
_oxford_refine_ls_r_factor_ref 0.0959
_oxford_refine_ls_scale 0.3974(5)
_oxford_reflns_number_all 4643
_cod_data_source_file c8cc05256e2.cif
_cod_data_source_block I_CCDC1
_cod_depositor_comments 'Adding full bibliography for 7122090--7122092.cif.'
_cod_original_sg_symbol_H-M 'F d d 2 '
_cod_database_code 7122091
_oxdiff_exptl_absorpt_empirical_full_min 0.788
_oxdiff_exptl_absorpt_empirical_full_max 1.557
_oxdiff_exptl_absorpt_empirical_details
;
Empirical correction (ABSPACK) includes:
- Absorption correction using spherical harmonics
- Frame scaling
;
_oxford_refine_reflns_threshold_expression_ref I>-10.0\s(I)
_oxford_hooft_y 0.015(7)
_oxford_bijvoet_difference 0.016(6)
_oxford_refined_flack_x 0.03(2)

loop_
_symmetry_equiv_pos_as_xyz
x,y,z
x,y+1/2,z+1/2
x+1/2,y,z+1/2
x+1/2,y+1/2,z
-x+1/4,y+1/4,z+1/4
-x+1/4,y+3/4,z+3/4
-x+3/4,y+1/4,z+3/4
-x+3/4,y+3/4,z+1/4
x+1/4,-y+1/4,z+1/4
x+1/4,-y+3/4,z+3/4
x+3/4,-y+1/4,z+3/4
x+3/4,-y+3/4,z+1/4
-x+1/2,-y,z+1/2
-x+1/2,-y+1/2,z+1
-x+1,-y,z+1
-x+1,-y+1/2,z+1/2

loop_
_atom_site_label
_atom_site_type_symbol
_atom_site_fract_x
_atom_site_fract_y
_atom_site_fract_z
_atom_site_U_iso_or_equiv
_atom_site_occupancy
_atom_site_adp_type
_atom_site_refinement_flags_posn
_atom_site_refinement_flags_adp
_atom_site_refinement_flags_occupancy
_atom_site_disorder_assembly
_atom_site_disorder_group
Se1 Se 0.54116(10) 0.60001(14) 0.2912(8) 0.0452 0.419(9) Uani D U P 1 1
Se2 Se 0.55089(9) 0.59436(10) 0.2244(5) 0.0498 0.581(9) Uani D U P 1 2
C3 C 0.56019(13) 0.6447(3) 0.5099(13) 0.0347 1.0000 Uani D . . . .
C4 C 0.54707(12) 0.7008(3) 0.5080(13) 0.0284 1.0000 Uani . . . . .
C5 C 0.54907(12) 0.7385(3) 0.3137(12) 0.0287 1.0000 Uani . . . . .
C6 C 0.53786(12) 0.7919(3) 0.3129(13) 0.0287 1.0000 Uani . . . . .
C7 C 0.52399(13) 0.8073(3) 0.5029(14) 0.0322 1.0000 Uani . . . . .
O8 O 0.5121(1) 0.8590(2) 0.5200(12) 0.0467 1.0000 Uani . . . . .
C9 C 0.51579(16) 0.9003(4) 0.3348(19) 0.0619 1.0000 Uani . . . . .
H91 H 0.5080 0.9361 0.3746 0.0930 1.0000 Uiso R . . . .
H92 H 0.5325 0.9082 0.3182 0.0929 1.0000 Uiso R . . . .
H93 H 0.5098 0.8854 0.1854 0.0928 1.0000 Uiso R . . . .
C10 C 0.52105(12) 0.7688(4) 0.6925(14) 0.0361 1.0000 Uani . . . . .
C11 C 0.53219(13) 0.7169(3) 0.6927(13) 0.0346 1.0000 Uani . . . . .
H111 H 0.5300 0.6914 0.8169 0.0408 1.0000 Uiso R . . . .
H101 H 0.5112 0.7791 0.8193 0.0428 1.0000 Uiso R . . . .
H61 H 0.5396 0.8162 0.1853 0.0338 1.0000 Uiso R . . . .
H51 H 0.5579 0.7282 0.1846 0.0339 1.0000 Uiso R . . . .
C12 C 0.58651(12) 0.6478(3) 0.4816(13) 0.0272 1.0000 Uani . . . . .
S13 S 0.59969(3) 0.69689(7) 0.6974(4) 0.0242 1.0000 Uani . . . . .
O14 O 0.58871(9) 0.68745(19) 0.9281(9) 0.0283 1.0000 Uani . . . . .
O15 O 0.62462(8) 0.6889(2) 0.6807(10) 0.0337 1.0000 Uani . . . . .
C16 C 0.59420(12) 0.7687(3) 0.6069(13) 0.0249 1.0000 Uani . . . . .
C17 C 0.60384(12) 0.7895(3) 0.3992(12) 0.0264 1.0000 Uani . . . . .
C18 C 0.60144(13) 0.8472(3) 0.3409(13) 0.0306 1.0000 Uani . . . . .
C19 C 0.58968(12) 0.8851(3) 0.4960(13) 0.0267 1.0000 Uani . . . . .
C20 C 0.58002(12) 0.8633(3) 0.7004(14) 0.0285 1.0000 Uani . . . . .
C21 C 0.58222(11) 0.8048(3) 0.7597(12) 0.0247 1.0000 Uani . . . . .
H211 H 0.5761 0.7906 0.8991 0.0305 1.0000 Uiso R . . . .
H201 H 0.5719 0.8877 0.8002 0.0344 1.0000 Uiso R . . . .
C22 C 0.58788(14) 0.9486(3) 0.4379(17) 0.0402 1.0000 Uani . . . . .
H223 H 0.5716 0.9597 0.4343 0.0602 1.0000 Uiso R . . . .
H221 H 0.5957 0.9711 0.5558 0.0599 1.0000 Uiso R . . . .
H222 H 0.5948 0.9561 0.2846 0.0600 1.0000 Uiso R . . . .
H181 H 0.6074 0.8613 0.1958 0.0370 1.0000 Uiso R . . . .
H171 H 0.6117 0.7649 0.2969 0.0325 1.0000 Uiso R . . . .
C23 C 0.59824(14) 0.5891(3) 0.5229(15) 0.0375 1.0000 Uani . . . . .
H232 H 0.6152 0.5933 0.5093 0.0559 1.0000 Uiso R . . . .
H233 H 0.5929 0.5621 0.4062 0.0562 1.0000 Uiso R . . . .
H231 H 0.5942 0.5752 0.6791 0.0557 1.0000 Uiso R . . . .
H121 H 0.5898 0.6622 0.3210 0.0328 1.0000 Uiso R . . . .
H31 H 0.5570 0.6254 0.6616 0.0417 1.0000 Uiso R . . . .
C24 C 0.54025(8) 0.52741(15) 0.4066(8) 0.0551 1.0000 Uani D U . . .
F25 F 0.52536(18) 0.5389(4) 0.5810(17) 0.0748 0.581(9) Uani D U P 1 2
F26 F 0.52223(19) 0.4971(4) 0.345(2) 0.0649 0.419(9) Uani D U P 1 1
F27 F 0.52868(17) 0.4906(4) 0.2620(16) 0.0711 0.581(9) Uani D U P 1 2
F28 F 0.5381(2) 0.5277(4) 0.6548(16) 0.0537 0.419(9) Uani D U P 1 1
F29 F 0.55858(18) 0.4937(4) 0.381(2) 0.0551 0.419(9) Uani D U P 1 1
F30 F 0.55708(14) 0.4946(3) 0.4928(16) 0.0448 0.581(9) Uani D U P 1 2

loop_
_atom_site_aniso_label
_atom_site_aniso_U_11
_atom_site_aniso_U_22
_atom_site_aniso_U_33
_atom_site_aniso_U_23
_atom_site_aniso_U_13
_atom_site_aniso_U_12
Se1 0.052(2) 0.0256(11) 0.058(2) -0.0017(12) -0.0314(16) 0.0020(12)
Se2 0.0709(19) 0.0258(8) 0.0526(14) -0.0061(9) -0.0345(13) 0.0029(10)
C3 0.048(5) 0.026(3) 0.031(4) 0.007(3) -0.021(4) -0.016(3)
C4 0.036(4) 0.028(3) 0.022(4) 0.007(3) -0.003(3) -0.007(3)
C5 0.030(4) 0.032(3) 0.024(4) -0.001(3) 0.000(3) -0.001(3)
C6 0.030(4) 0.030(3) 0.026(4) 0.007(3) -0.005(3) 0.001(3)
C7 0.030(4) 0.036(4) 0.030(4) -0.007(3) -0.005(3) 0.002(3)
O8 0.040(3) 0.044(3) 0.057(4) -0.014(3) 0.005(3) 0.007(3)
C9 0.055(6) 0.037(5) 0.094(9) -0.004(5) -0.001(6) 0.019(5)
C10 0.030(4) 0.060(5) 0.018(3) -0.005(4) 0.004(3) -0.015(4)
C11 0.040(4) 0.048(4) 0.016(3) 0.010(3) -0.001(3) -0.013(3)
C12 0.041(4) 0.026(3) 0.014(3) 0.005(3) 0.003(3) -0.001(3)
S13 0.0298(8) 0.0230(7) 0.0196(8) 0.0019(7) 0.0008(7) 0.0025(7)
O14 0.039(3) 0.028(2) 0.018(2) 0.003(2) 0.004(2) 0.002(2)
O15 0.023(2) 0.039(3) 0.040(3) 0.007(3) -0.002(2) 0.010(2)
C16 0.025(4) 0.020(3) 0.029(4) -0.008(3) -0.002(3) 0.003(3)
C17 0.032(4) 0.026(3) 0.021(4) 0.002(3) 0.001(3) -0.003(3)
C18 0.036(4) 0.029(3) 0.026(4) 0.004(3) -0.001(3) -0.005(3)
C19 0.032(4) 0.025(3) 0.023(4) 0.005(3) -0.005(3) -0.002(3)
C20 0.034(4) 0.023(3) 0.028(4) -0.001(3) 0.002(3) 0.002(3)
C21 0.030(4) 0.032(3) 0.012(3) -0.003(3) 0.003(3) -0.002(3)
C22 0.047(5) 0.028(4) 0.046(5) 0.004(4) -0.005(4) 0.001(3)
C23 0.051(5) 0.026(3) 0.036(4) 0.002(3) 0.004(4) 0.005(3)
C24 0.066(4) 0.035(3) 0.065(5) -0.018(3) -0.011(4) -0.004(4)
F25 0.081(5) 0.059(4) 0.085(5) -0.016(4) 0.010(4) -0.008(4)
F26 0.065(5) 0.040(4) 0.090(6) -0.009(5) -0.031(5) -0.005(4)
F27 0.077(5) 0.049(4) 0.087(5) -0.022(4) -0.021(5) -0.007(4)
F28 0.061(5) 0.025(4) 0.075(5) 0.015(4) -0.021(5) 0.001(4)
F29 0.068(5) 0.040(4) 0.058(5) -0.001(5) -0.023(5) 0.007(4)
F30 0.073(4) 0.029(3) 0.033(4) 0.011(3) -0.021(4) -0.007(3)

loop_
_atom_type_symbol
_atom_type_scat_dispersion_real
_atom_type_scat_dispersion_imag
_atom_type_scat_Cromer_Mann_a1
_atom_type_scat_Cromer_Mann_b1
_atom_type_scat_Cromer_Mann_a2
_atom_type_scat_Cromer_Mann_b2
_atom_type_scat_Cromer_Mann_a3
_atom_type_scat_Cromer_Mann_b3
_atom_type_scat_Cromer_Mann_a4
_atom_type_scat_Cromer_Mann_b4
_atom_type_scat_Cromer_Mann_c
_atom_type_scat_source
C 0.0033 0.0016 2.3100 20.8439 1.0200 10.2075 1.5886 0.5687 0.8650 51.6512 0.2156 'International Tables Vol C 4.2.6.8 and 6.1.1.4'
H 0.0000 0.0000 0.4930 10.5109 0.3229 26.1257 0.1402 3.1424 0.0408 57.7998 0.0030 'International Tables Vol C 4.2.6.8 and 6.1.1.4'
O 0.0106 0.0060 3.0485 13.2771 2.2868 5.7011 1.5463 0.3239 0.8670 32.9089 0.2508 'International Tables Vol C 4.2.6.8 and 6.1.1.4'
F 0.0171 0.0103 3.5392 10.2825 2.6412 4.2944 1.5170 0.2615 1.0243 26.1476 0.2776 'International Tables Vol C 4.2.6.8 and 6.1.1.4'
S 0.1246 0.1234 6.9053 1.4679 5.2034 22.2151 1.4379 0.2536 1.5863 56.1720 0.8669 'International Tables Vol C 4.2.6.8 and 6.1.1.4'
Se -0.0929 2.2259 17.0006 2.4098 5.8196 0.2726 3.9731 15.2372 4.3543 43.8163 2.8409 'International Tables Vol C 4.2.6.8 and 6.1.1.4'

loop_
_geom_angle_atom_site_label_1
_geom_angle_atom_site_label_2
_geom_angle_atom_site_label_3
_geom_angle
_geom_angle_publ_flag
C3 Se1 C24 106.2(3) yes
C3 Se2 C24 96.5(3) yes
Se1 C3 C4 99.9(5) yes
Se1 C3 C12 120.9(6) yes
C4 C3 C12 117.2(5) yes
Se1 C3 H31 102.3 no
C4 C3 H31 107.8 no
C12 C3 H31 107.2 no
Se2 C3 C4 110.6(5) yes
Se2 C3 C12 101.6(5) yes
C4 C3 C12 117.2(5) yes
Se2 C3 H31 112.4 no
C4 C3 H31 107.8 no
C12 C3 H31 107.2 no
C3 C4 C5 120.0(7) yes
C3 C4 C11 122.0(6) yes
C5 C4 C11 118.0(6) yes
C4 C5 C6 120.9(7) yes
C4 C5 H51 120.3 no
C6 C5 H51 118.8 no
C5 C6 C7 119.4(7) yes
C5 C6 H61 119.6 no
C7 C6 H61 121.0 no
C6 C7 O8 124.1(7) yes
C6 C7 C10 120.0(7) yes
O8 C7 C10 115.9(7) yes
C7 O8 C9 117.0(7) yes
O8 C9 H91 109.3 no
O8 C9 H92 109.6 no
H91 C9 H92 108.5 no
O8 C9 H93 110.3 no
H91 C9 H93 109.9 no
H92 C9 H93 109.2 no
C7 C10 C11 120.2(7) yes
C7 C10 H101 119.6 no
C11 C10 H101 120.2 no
C4 C11 C10 121.3(7) yes
C4 C11 H111 118.7 no
C10 C11 H111 120.0 no
C3 C12 S13 111.6(5) yes
C3 C12 C23 112.2(6) yes
S13 C12 C23 105.4(5) yes
C3 C12 H121 107.5 no
S13 C12 H121 109.3 no
C23 C12 H121 110.8 no
C12 S13 O14 109.1(3) yes
C12 S13 O15 106.6(3) yes
O14 S13 O15 117.6(3) yes
C12 S13 C16 108.3(3) yes
O14 S13 C16 108.8(3) yes
O15 S13 C16 106.1(3) yes
S13 C16 C17 120.1(5) yes
S13 C16 C21 118.2(5) yes
C17 C16 C21 121.4(6) yes
C16 C17 C18 119.8(7) yes
C16 C17 H171 120.9 no
C18 C17 H171 119.3 no
C17 C18 C19 119.8(7) yes
C17 C18 H181 120.1 no
C19 C18 H181 120.1 no
C18 C19 C20 119.2(6) yes
C18 C19 C22 120.0(7) yes
C20 C19 C22 120.8(7) yes
C19 C20 C21 121.3(7) yes
C19 C20 H201 119.5 no
C21 C20 H201 119.2 no
C20 C21 C16 118.5(6) yes
C20 C21 H211 121.0 no
C16 C21 H211 120.5 no
C19 C22 H223 109.2 no
C19 C22 H221 110.1 no
H223 C22 H221 108.8 no
C19 C22 H222 109.9 no
H223 C22 H222 109.1 no
H221 C22 H222 109.8 no
C12 C23 H232 109.7 no
C12 C23 H233 109.2 no
H232 C23 H233 109.1 no
C12 C23 H231 109.3 no
H232 C23 H231 109.9 no
H233 C23 H231 109.7 no
Se1 C24 F26 115.4(4) yes
Se1 C24 F28 111.1(4) yes
F26 C24 F28 101.6(5) yes
Se1 C24 F29 119.1(4) yes
F26 C24 F29 106.7(5) yes
F28 C24 F29 100.5(5) yes
Se2 C24 F25 115.7(4) yes
Se2 C24 F27 109.2(4) yes
F25 C24 F27 105.1(4) yes
Se2 C24 F30 114.9(4) yes
F25 C24 F30 108.0(4) yes
F27 C24 F30 102.7(4) yes

loop_
_geom_bond_atom_site_label_1
_geom_bond_atom_site_label_2
_geom_bond_distance
_geom_bond_publ_flag
Se1 C3 1.945(6) yes
Se1 C24 1.798(4) yes
Se2 C3 2.059(6) yes
Se2 C24 1.954(4) yes
C3 C4 1.495(9) yes
C3 C12 1.516(9) yes
C3 H31 0.983 no
C3 C4 1.495(9) yes
C3 C12 1.516(9) yes
C3 H31 0.983 no
C4 C5 1.406(9) yes
C4 C11 1.398(10) yes
C5 C6 1.387(9) yes
C5 H51 0.920 no
C6 C7 1.383(10) yes
C6 H61 0.920 no
C7 O8 1.374(8) yes
C7 C10 1.402(10) yes
O8 C9 1.432(11) yes
C9 H91 0.964 no
C9 H92 0.978 no
C9 H93 0.976 no
C10 C11 1.356(10) yes
C10 H101 0.941 no
C11 H111 0.925 no
C12 S13 1.827(7) yes
C12 C23 1.528(9) yes
C12 H121 0.985 no
S13 O14 1.464(5) yes
S13 O15 1.442(5) yes
S13 C16 1.761(7) yes
C16 C17 1.383(9) yes
C16 C21 1.383(9) yes
C17 C18 1.380(9) yes
C17 H171 0.928 no
C18 C19 1.409(10) yes
C18 H181 0.947 no
C19 C20 1.377(10) yes
C19 C22 1.505(9) yes
C20 C21 1.394(8) yes
C20 H201 0.923 no
C21 H211 0.923 no
C22 H223 0.968 no
C22 H221 0.955 no
C22 H222 0.968 no
C23 H232 0.976 no
C23 H233 0.958 no
C23 H231 0.968 no
C24 F26 1.292(9) yes
C24 F28 1.409(9) yes
C24 F29 1.313(9) yes
C24 F25 1.330(8) yes
C24 F27 1.352(8) yes
C24 F30 1.319(8) yes

loop_
_geom_hbond_atom_site_label_D
_geom_hbond_atom_site_label_H
_geom_hbond_atom_site_label_A
_geom_hbond_site_symmetry_A
_geom_hbond_angle_DHA
_geom_hbond_distance_DH
_geom_hbond_distance_HA
_geom_hbond_distance_DA
_geom_hbond_publ_flag
C5 H51 O14 1_554 163 0.92 2.47 3.360(10) yes
C18 H181 O15 5_654 154 0.95 2.55 3.425(10) yes
C12 H121 O14 1_554 167 0.98 2.30 3.265(10) yes
